data_2021242
loop_
_publ_author_name
'Li, Ning'
'Bai, Xianyong'
'Zhang, Lianshuang'
'Hou, Yun'

_publ_section_title
;
 Synthesis, crystal structures and anti-inflammatory activity of four
 3,5-bis(arylidene)-<i>N</i>-benzenesulfonyl-4-piperidone derivatives
;
_journal_coeditor_code SK3698
_journal_issue 10
_journal_name_full 'Acta Crystallographica Section C'
_journal_page_first 1171
_journal_page_last 1179
_journal_paper_doi 10.1107/S2053229618013232
_journal_volume 74
_journal_year 2018
_chemical_formula_iupac 'C28 H21 F6 N O3 S, C H2 Cl2'
_chemical_formula_moiety 'C28 H21 F6 N O3 S, C H2 Cl2'
_chemical_formula_sum 'C29 H23 Cl2 F6 N O3 S'
_chemical_formula_weight 650.44
_chemical_name_systematic
'(3<i>E</i>,5<i>E</i>)-1-(4-Fluorobenzenesulfonyl)-3,5-bis[4-(trifluoromethyl)benzylidene]piperidin-4-one dichloromethane monosolvate'
_space_group_crystal_system monoclinic
_space_group_IT_number 14
_space_group_name_Hall '-P 2yn'
_space_group_name_H-M_alt 'P 1 21/n 1'
_symmetry_space_group_name_Hall '-P 2yn'
_symmetry_space_group_name_H-M 'P 1 21/n 1'
_atom_sites_solution_hydrogens geom
_audit_creation_method SHELXL-2014/7
_cell_angle_alpha 90
_cell_angle_beta 102.962(2)
_cell_angle_gamma 90
_cell_formula_units_Z 4
_cell_length_a 8.6718(5)
_cell_length_b 23.5083(12)
_cell_length_c 14.3939(9)
_cell_measurement_reflns_used 9943
_cell_measurement_temperature 150(2)
_cell_measurement_theta_max 26.37
_cell_measurement_theta_min 2.52
_cell_volume 2859.6(3)
_computing_cell_refinement
;
APEX2 (Bruker, 2007)
;
_computing_data_collection
;
APEX2 (Bruker, 2007)
;
_computing_data_reduction
;
SAINT (Bruker, 2012)
;
_computing_molecular_graphics
;
SHELXTL (Sheldrick, 2008)
;
_computing_publication_material
;
SHELXTL (Sheldrick, 2008)
;
_computing_structure_refinement
;
SHELXL2014 (Sheldrick, 2015b)
;
_computing_structure_solution
;
SHELXT2014 (Sheldrick, 2015a)
;
_diffrn_ambient_temperature 150(2)
_diffrn_measured_fraction_theta_full 0.999
_diffrn_measured_fraction_theta_max 0.997
_diffrn_measurement_device_type 'Bruker SMART CCD area detector'
_diffrn_measurement_method 'phi and omega scans'
_diffrn_radiation_type MoK\a
_diffrn_radiation_wavelength 0.71073
_diffrn_reflns_av_R_equivalents 0.0623
_diffrn_reflns_av_unetI/netI 0.0370
_diffrn_reflns_limit_h_max 10
_diffrn_reflns_limit_h_min -10
_diffrn_reflns_limit_k_max 29
_diffrn_reflns_limit_k_min -29
_diffrn_reflns_limit_l_max 17
_diffrn_reflns_limit_l_min -17
_diffrn_reflns_number 38920
_diffrn_reflns_theta_full 25.242
_diffrn_reflns_theta_max 26.411
_diffrn_reflns_theta_min 2.261
_diffrn_source 'sealed tube'
_exptl_absorpt_coefficient_mu 0.372
_exptl_absorpt_correction_type none
_exptl_crystal_colour yellow
_exptl_crystal_density_diffrn 1.511
_exptl_crystal_description block
_exptl_crystal_F_000 1328
_exptl_crystal_size_max 0.140
_exptl_crystal_size_mid 0.100
_exptl_crystal_size_min 0.100
_refine_diff_density_max 0.694
_refine_diff_density_min -0.653
_refine_ls_extinction_method none
_refine_ls_goodness_of_fit_ref 1.042
_refine_ls_hydrogen_treatment constr
_refine_ls_matrix_type full
_refine_ls_number_parameters 408
_refine_ls_number_reflns 5852
_refine_ls_number_restraints 0
_refine_ls_restrained_S_all 1.042
_refine_ls_R_factor_all 0.0744
_refine_ls_R_factor_gt 0.0468
_refine_ls_shift/su_max 0.000
_refine_ls_shift/su_mean 0.000
_refine_ls_structure_factor_coef Fsqd
_refine_ls_weighting_details 'w=1/[\s^2^(Fo^2^)+(0.0541P)^2^+2.6939P] where P=(Fo^2^+2Fc^2^)/3'
_refine_ls_weighting_scheme calc
_refine_ls_wR_factor_gt 0.1080
_refine_ls_wR_factor_ref 0.1257
_reflns_number_gt 4236
_reflns_number_total 5852
_reflns_threshold_expression 'I > 2\s(I)'
_cod_data_source_file sk3698sup1.cif
_cod_data_source_block 4
_cod_database_code 2021242
_shelx_space_group_comment
;
The symmetry employed for this shelxl refinement is uniquely defined
by the following loop, which should always be used as a source of
symmetry information in preference to the above space-group names.
They are only intended as comments.
;
_shelx_estimated_absorpt_t_min 0.950
_shelx_estimated_absorpt_t_max 0.964

loop_
_space_group_symop_operation_xyz
'x, y, z'
'-x+1/2, y+1/2, -z+1/2'
'-x, -y, -z'
'x-1/2, -y-1/2, z-1/2'

loop_
_atom_site_type_symbol
_atom_site_label
_atom_site_fract_x
_atom_site_fract_y
_atom_site_fract_z
_atom_site_U_iso_or_equiv
_atom_site_adp_type
_atom_site_calc_flag
_atom_site_occupancy
_atom_site_disorder_assembly
_atom_site_disorder_group
O O1 0.6042(2) 0.09574(8) 0.02605(13) 0.0343(4) Uani d 1 . .
C C1 0.2119(3) 0.02787(10) 0.00437(17) 0.0224(5) Uani d 1 . .
H H1A 0.2169 -0.0110 -0.0211 0.027 Uiso calc 1 . .
H H1B 0.1468 0.0265 0.0527 0.027 Uiso calc 1 . .
C C2 0.3771(3) 0.04750(9) 0.05106(16) 0.0210(5) Uani d 1 . .
C C3 0.4690(3) 0.07967(10) -0.00795(17) 0.0230(5) Uani d 1 . .
C C4 0.3932(3) 0.09152(10) -0.11067(17) 0.0218(5) Uani d 1 . .
C C5 0.2261(3) 0.07064(10) -0.14871(17) 0.0227(5) Uani d 1 . .
H H5A 0.1707 0.0971 -0.1986 0.027 Uiso calc 1 . .
H H5B 0.2296 0.0329 -0.1785 0.027 Uiso calc 1 . .
C C6 0.4445(3) 0.04187(10) 0.14446(17) 0.0226(5) Uani d 1 . .
H H6 0.5488 0.0566 0.1639 0.027 Uiso calc 1 . .
C C7 0.3796(3) 0.01625(10) 0.22028(17) 0.0229(5) Uani d 1 . .
C C8 0.4273(3) 0.03902(11) 0.31209(18) 0.0278(5) Uani d 1 . .
H H8 0.5014 0.0694 0.3232 0.033 Uiso calc 1 . .
C C9 0.3683(3) 0.01808(11) 0.38682(18) 0.0287(5) Uani d 1 . .
H H9 0.3993 0.0348 0.4483 0.034 Uiso calc 1 . .
C C10 0.2636(3) -0.02744(10) 0.37199(18) 0.0260(5) Uani d 1 . .
C C11 0.2186(3) -0.05167(10) 0.28188(17) 0.0253(5) Uani d 1 . .
H H11 0.1489 -0.0834 0.2720 0.030 Uiso calc 1 . .
C C12 0.2746(3) -0.02990(10) 0.20634(17) 0.0234(5) Uani d 1 . .
H H12 0.2418 -0.0463 0.1448 0.028 Uiso calc 1 . .
C C13 0.2037(3) -0.05211(11) 0.45243(19) 0.0332(6) Uani d 1 . .
C C14 0.4793(3) 0.12141(10) -0.16082(17) 0.0238(5) Uani d 1 . .
H H14 0.5802 0.1337 -0.1262 0.029 Uiso calc 1 . .
C C15 0.4379(3) 0.13748(10) -0.26189(17) 0.0254(5) Uani d 1 . .
C C16 0.5050(3) 0.18706(12) -0.28977(19) 0.0351(6) Uani d 1 . .
H H16 0.5766 0.2086 -0.2434 0.042 Uiso calc 1 . .
C C17 0.4692(4) 0.20519(12) -0.3833(2) 0.0391(7) Uani d 1 . .
H H17 0.5156 0.2389 -0.4010 0.047 Uiso calc 1 . .
C C18 0.3644(3) 0.17365(11) -0.45169(18) 0.0308(6) Uani d 1 . .
C C19 0.3013(3) 0.12340(10) -0.42675(18) 0.0278(5) Uani d 1 . .
H H19 0.2331 0.1013 -0.4740 0.033 Uiso calc 1 . .
C C20 0.3378(3) 0.10541(10) -0.33248(17) 0.0253(5) Uani d 1 . .
H H20 0.2943 0.0708 -0.3157 0.030 Uiso calc 1 . .
C C21 0.3248(4) 0.19397(14) -0.5530(2) 0.0449(7) Uani d 1 . .
C C22 0.1810(3) 0.17179(9) 0.01432(16) 0.0209(5) Uani d 1 . .
C C23 0.2330(3) 0.16704(10) 0.11316(17) 0.0228(5) Uani d 1 . .
H H23 0.1926 0.1380 0.1470 0.027 Uiso calc 1 . .
C C24 0.3443(3) 0.20520(10) 0.16107(17) 0.0257(5) Uani d 1 . .
H H24 0.3798 0.2022 0.2283 0.031 Uiso calc 1 . .
C C25 0.4053(3) 0.24791(10) 0.11270(19) 0.0291(6) Uani d 1 . .
C C26 0.3515(3) 0.25165(10) 0.01411(19) 0.0312(6) Uani d 1 . .
H H26 0.3920 0.2807 -0.0197 0.037 Uiso calc 1 . .
C C27 0.2402(3) 0.21396(10) -0.03562(17) 0.0263(5) Uani d 1 . .
H H27 0.2049 0.2169 -0.1029 0.032 Uiso calc 1 . .
C C28 0.5273(4) 0.28894(13) 0.1653(2) 0.0435(7) Uani d 1 . .
H H28A 0.5058 0.2972 0.2280 0.065 Uiso calc 1 . .
H H28B 0.5227 0.3243 0.1287 0.065 Uiso calc 1 . .
H H28C 0.6328 0.2721 0.1736 0.065 Uiso calc 1 . .
C C29 0.8703(3) 0.13523(12) 0.2147(2) 0.0350(6) Uani d 1 . .
H H29A 0.8038 0.1310 0.1495 0.042 Uiso calc 1 . .
H H29B 0.9529 0.1639 0.2124 0.042 Uiso calc 1 . .
Cl Cl1 0.96073(11) 0.06994(3) 0.25227(7) 0.0580(2) Uani d 1 . .
Cl Cl2 0.75207(10) 0.15934(4) 0.29150(6) 0.0525(2) Uani d 1 . .
F F1 0.2185(2) -0.01731(8) 0.52703(12) 0.0533(5) Uani d 1 . .
F F2 0.0510(2) -0.06637(10) 0.42708(13) 0.0611(6) Uani d 1 . .
F F3 0.2815(3) -0.09948(8) 0.48702(14) 0.0662(6) Uani d 1 . .
F F4 0.193(3) 0.1743(11) -0.6004(16) 0.106(7) Uani d 0.51(3) A 1
F F5 0.4359(17) 0.1789(8) -0.5972(8) 0.107(4) Uani d 0.51(3) A 1
F F6 0.3157(16) 0.2480(4) -0.5636(7) 0.064(3) Uani d 0.51(3) A 1
F F4' 0.255(4) 0.2452(7) -0.5575(10) 0.127(6) Uani d 0.49(3) A 2
F F5' 0.226(3) 0.1614(10) -0.6123(15) 0.087(6) Uani d 0.49(3) A 2
F F6' 0.4461(11) 0.1994(9) -0.5910(7) 0.114(6) Uani d 0.49(3) A 2
N N1 0.1363(2) 0.06618(8) -0.07383(13) 0.0197(4) Uani d 1 . .
O O2 -0.0492(2) 0.10275(8) 0.01773(13) 0.0325(4) Uani d 1 . .
O O3 -0.0339(2) 0.14734(7) -0.13659(13) 0.0317(4) Uani d 1 . .
S S1 0.04238(7) 0.12239(2) -0.04711(4) 0.02246(15) Uani d 1 . .

loop_
_atom_site_aniso_label
_atom_site_aniso_U_11
_atom_site_aniso_U_22
_atom_site_aniso_U_33
_atom_site_aniso_U_12
_atom_site_aniso_U_13
_atom_site_aniso_U_23
O1 0.0214(9) 0.0512(12) 0.0287(10) -0.0091(8) 0.0025(8) 0.0042(8)
C1 0.0196(11) 0.0220(11) 0.0243(12) -0.0020(9) 0.0021(9) 0.0036(9)
C2 0.0206(11) 0.0186(11) 0.0233(12) 0.0011(9) 0.0038(9) -0.0001(9)
C3 0.0195(12) 0.0255(12) 0.0246(13) 0.0025(9) 0.0061(10) -0.0029(9)
C4 0.0199(11) 0.0233(11) 0.0223(12) 0.0017(9) 0.0049(9) -0.0017(9)
C5 0.0218(12) 0.0267(12) 0.0200(12) -0.0014(9) 0.0053(9) -0.0037(9)
C6 0.0200(11) 0.0214(11) 0.0264(13) -0.0006(9) 0.0048(10) -0.0001(9)
C7 0.0208(11) 0.0234(12) 0.0236(13) 0.0020(9) 0.0032(10) 0.0031(9)
C8 0.0271(13) 0.0273(12) 0.0272(13) -0.0062(10) 0.0024(10) -0.0008(10)
C9 0.0323(14) 0.0314(13) 0.0223(13) -0.0063(11) 0.0056(11) -0.0041(10)
C10 0.0242(12) 0.0274(12) 0.0259(13) 0.0007(10) 0.0049(10) 0.0022(10)
C11 0.0237(12) 0.0236(12) 0.0270(13) -0.0010(10) 0.0027(10) 0.0007(10)
C12 0.0226(12) 0.0246(12) 0.0214(12) 0.0024(9) 0.0017(9) -0.0003(9)
C13 0.0334(14) 0.0363(15) 0.0304(14) -0.0065(12) 0.0083(12) -0.0015(11)
C14 0.0203(11) 0.0254(12) 0.0247(13) 0.0003(9) 0.0030(10) -0.0016(10)
C15 0.0238(12) 0.0291(13) 0.0247(13) -0.0010(10) 0.0082(10) 0.0014(10)
C16 0.0389(15) 0.0356(14) 0.0299(14) -0.0155(12) 0.0056(12) -0.0001(11)
C17 0.0461(17) 0.0375(15) 0.0332(15) -0.0174(13) 0.0081(13) 0.0055(12)
C18 0.0353(14) 0.0339(14) 0.0239(13) -0.0066(11) 0.0085(11) 0.0036(11)
C19 0.0326(13) 0.0267(12) 0.0253(13) -0.0053(11) 0.0092(11) -0.0030(10)
C20 0.0287(13) 0.0211(11) 0.0279(13) -0.0028(10) 0.0101(10) -0.0020(10)
C21 0.054(2) 0.0446(18) 0.0345(16) -0.0121(15) 0.0066(15) 0.0090(14)
C22 0.0201(11) 0.0204(11) 0.0213(12) 0.0020(9) 0.0031(9) -0.0038(9)
C23 0.0252(12) 0.0220(11) 0.0220(12) 0.0018(9) 0.0068(10) 0.0008(9)
C24 0.0276(13) 0.0301(13) 0.0182(12) 0.0032(10) 0.0027(10) -0.0028(10)
C25 0.0314(13) 0.0257(12) 0.0291(14) -0.0028(10) 0.0042(11) -0.0059(10)
C26 0.0393(15) 0.0245(12) 0.0304(14) -0.0080(11) 0.0089(12) 0.0011(10)
C27 0.0336(14) 0.0240(12) 0.0196(12) -0.0018(10) 0.0025(10) 0.0004(9)
C28 0.0471(18) 0.0382(16) 0.0407(17) -0.0171(13) 0.0006(14) -0.0076(13)
C29 0.0333(14) 0.0382(15) 0.0343(15) 0.0004(12) 0.0092(12) -0.0020(12)
Cl1 0.0552(5) 0.0386(4) 0.0731(6) 0.0080(4) -0.0008(4) -0.0017(4)
Cl2 0.0503(5) 0.0603(5) 0.0525(5) -0.0012(4) 0.0233(4) -0.0152(4)
F1 0.0740(13) 0.0572(11) 0.0358(10) -0.0242(10) 0.0276(9) -0.0126(8)
F2 0.0443(11) 0.0990(16) 0.0428(11) -0.0341(10) 0.0158(9) -0.0047(10)
F3 0.0966(16) 0.0520(11) 0.0606(13) 0.0175(11) 0.0397(12) 0.0311(10)
F4 0.091(7) 0.149(16) 0.050(9) -0.078(10) -0.043(7) 0.053(8)
F5 0.137(10) 0.161(8) 0.040(4) 0.075(8) 0.054(6) 0.035(4)
F6 0.111(6) 0.034(3) 0.037(4) -0.020(4) -0.006(4) 0.016(2)
F4' 0.207(15) 0.112(10) 0.070(5) 0.076(9) 0.045(8) 0.053(6)
F5' 0.138(17) 0.077(5) 0.030(3) -0.065(7) -0.018(6) 0.008(3)
F6' 0.062(5) 0.245(14) 0.030(4) -0.085(9) -0.002(4) 0.032(6)
N1 0.0176(9) 0.0213(10) 0.0196(10) -0.0010(7) 0.0028(8) 0.0006(8)
O2 0.0223(9) 0.0379(10) 0.0407(11) -0.0069(8) 0.0143(8) -0.0092(8)
O3 0.0296(10) 0.0300(9) 0.0290(10) 0.0046(7) -0.0074(8) -0.0020(8)
S1 0.0173(3) 0.0243(3) 0.0244(3) 0.0002(2) 0.0017(2) -0.0038(2)

loop_
_atom_type_symbol
_atom_type_description
_atom_type_scat_dispersion_real
_atom_type_scat_dispersion_imag
_atom_type_scat_source
C C 0.0033 0.0016 'International Tables Vol C Tables 4.2.6.8 and 6.1.1.4'
H H 0.0000 0.0000 'International Tables Vol C Tables 4.2.6.8 and 6.1.1.4'
N N 0.0061 0.0033 'International Tables Vol C Tables 4.2.6.8 and 6.1.1.4'
O O 0.0106 0.0060 'International Tables Vol C Tables 4.2.6.8 and 6.1.1.4'
F F 0.0171 0.0103 'International Tables Vol C Tables 4.2.6.8 and 6.1.1.4'
S S 0.1246 0.1234 'International Tables Vol C Tables 4.2.6.8 and 6.1.1.4'
Cl Cl 0.1484 0.1585 'International Tables Vol C Tables 4.2.6.8 and 6.1.1.4'

loop_
_geom_angle_atom_site_label_1
_geom_angle_atom_site_label_2
_geom_angle_atom_site_label_3
_geom_angle
N1 C1 C2 111.56(18)
N1 C1 H1A 109.3
C2 C1 H1A 109.3
N1 C1 H1B 109.3
C2 C1 H1B 109.3
H1A C1 H1B 108.0
C6 C2 C3 116.7(2)
C6 C2 C1 124.7(2)
C3 C2 C1 118.4(2)
O1 C3 C2 120.9(2)
O1 C3 C4 120.3(2)
C2 C3 C4 118.8(2)
C14 C4 C3 116.8(2)
C14 C4 C5 125.2(2)
C3 C4 C5 117.9(2)
N1 C5 C4 112.36(19)
N1 C5 H5A 109.1
C4 C5 H5A 109.1
N1 C5 H5B 109.1
C4 C5 H5B 109.1
H5A C5 H5B 107.9
C2 C6 C7 129.1(2)
C2 C6 H6 115.4
C7 C6 H6 115.4
C8 C7 C12 118.4(2)
C8 C7 C6 117.7(2)
C12 C7 C6 123.9(2)
C9 C8 C7 121.1(2)
C9 C8 H8 119.4
C7 C8 H8 119.4
C8 C9 C10 119.9(2)
C8 C9 H9 120.0
C10 C9 H9 120.0
C9 C10 C11 119.8(2)
C9 C10 C13 120.7(2)
C11 C10 C13 119.5(2)
C12 C11 C10 120.4(2)
C12 C11 H11 119.8
C10 C11 H11 119.8
C11 C12 C7 120.3(2)
C11 C12 H12 119.8
C7 C12 H12 119.8
F1 C13 F2 106.5(2)
F1 C13 F3 105.2(2)
F2 C13 F3 106.2(2)
F1 C13 C10 113.6(2)
F2 C13 C10 112.5(2)
F3 C13 C10 112.3(2)
C4 C14 C15 128.6(2)
C4 C14 H14 115.7
C15 C14 H14 115.7
C20 C15 C16 118.0(2)
C20 C15 C14 123.7(2)
C16 C15 C14 118.2(2)
C17 C16 C15 121.3(2)
C17 C16 H16 119.4
C15 C16 H16 119.4
C16 C17 C18 119.6(2)
C16 C17 H17 120.2
C18 C17 H17 120.2
C19 C18 C17 120.3(2)
C19 C18 C21 120.5(2)
C17 C18 C21 119.2(2)
C18 C19 C20 119.8(2)
C18 C19 H19 120.1
C20 C19 H19 120.1
C19 C20 C15 120.9(2)
C19 C20 H20 119.5
C15 C20 H20 119.5
F6 C21 F4 105.8(12)
F6' C21 F5' 104.9(14)
F6 C21 F5 104.0(8)
F4 C21 F5 107.9(13)
F6' C21 F4' 106.8(9)
F5' C21 F4' 105.7(14)
F6 C21 C18 115.3(5)
F4 C21 C18 112.7(11)
F6' C21 C18 114.3(6)
F5' C21 C18 114.9(11)
F5 C21 C18 110.6(5)
F4' C21 C18 109.6(7)
C27 C22 C23 120.8(2)
C27 C22 S1 120.07(18)
C23 C22 S1 119.13(18)
C24 C23 C22 119.1(2)
C24 C23 H23 120.5
C22 C23 H23 120.5
C23 C24 C25 121.3(2)
C23 C24 H24 119.4
C25 C24 H24 119.4
C24 C25 C26 118.5(2)
C24 C25 C28 120.9(2)
C26 C25 C28 120.6(2)
C27 C26 C25 121.4(2)
C27 C26 H26 119.3
C25 C26 H26 119.3
C26 C27 C22 119.0(2)
C26 C27 H27 120.5
C22 C27 H27 120.5
C25 C28 H28A 109.5
C25 C28 H28B 109.5
H28A C28 H28B 109.5
C25 C28 H28C 109.5
H28A C28 H28C 109.5
H28B C28 H28C 109.5
Cl1 C29 Cl2 111.82(16)
Cl1 C29 H29A 109.3
Cl2 C29 H29A 109.3
Cl1 C29 H29B 109.3
Cl2 C29 H29B 109.3
H29A C29 H29B 107.9
C5 N1 C1 112.70(18)
C5 N1 S1 119.13(15)
C1 N1 S1 118.11(15)
O2 S1 O3 120.40(11)
O2 S1 N1 105.67(10)
O3 S1 N1 105.75(10)
O2 S1 C22 107.56(11)
O3 S1 C22 107.85(11)
N1 S1 C22 109.25(10)

loop_
_geom_bond_atom_site_label_1
_geom_bond_atom_site_label_2
_geom_bond_distance
O1 C3 1.225(3)
C1 N1 1.475(3)
C1 C2 1.511(3)
C1 H1A 0.9900
C1 H1B 0.9900
C2 C6 1.347(3)
C2 C3 1.494(3)
C3 C4 1.503(3)
C4 C14 1.347(3)
C4 C5 1.512(3)
C5 N1 1.468(3)
C5 H5A 0.9900
C5 H5B 0.9900
C6 C7 1.465(3)
C6 H6 0.9500
C7 C8 1.399(3)
C7 C12 1.401(3)
C8 C9 1.381(3)
C8 H8 0.9500
C9 C10 1.388(3)
C9 H9 0.9500
C10 C11 1.390(3)
C10 C13 1.489(4)
C11 C12 1.385(3)
C11 H11 0.9500
C12 H12 0.9500
C13 F1 1.333(3)
C13 F2 1.335(3)
C13 F3 1.339(3)
C14 C15 1.467(3)
C14 H14 0.9500
C15 C20 1.399(3)
C15 C16 1.401(4)
C16 C17 1.380(4)
C16 H16 0.9500
C17 C18 1.394(4)
C17 H17 0.9500
C18 C19 1.383(3)
C18 C21 1.499(4)
C19 C20 1.388(3)
C19 H19 0.9500
C20 H20 0.9500
C21 F6 1.279(10)
C21 F4 1.279(19)
C21 F6' 1.296(10)
C21 F5' 1.311(18)
C21 F5 1.317(9)
C21 F4' 1.342(16)
C22 C27 1.389(3)
C22 C23 1.397(3)
C22 S1 1.760(2)
C23 C24 1.383(3)
C23 H23 0.9500
C24 C25 1.392(4)
C24 H24 0.9500
C25 C26 1.394(4)
C25 C28 1.505(4)
C26 C27 1.385(3)
C26 H26 0.9500
C27 H27 0.9500
C28 H28A 0.9800
C28 H28B 0.9800
C28 H28C 0.9800
C29 Cl1 1.753(3)
C29 Cl2 1.761(3)
C29 H29A 0.9900
C29 H29B 0.9900
N1 S1 1.6428(19)
O2 S1 1.4309(18)
O3 S1 1.4346(18)

loop_
_geom_hbond_atom_site_label_D
_geom_hbond_atom_site_label_H
_geom_hbond_atom_site_label_A
_geom_hbond_site_symmetry_A
_geom_hbond_distance_DH
_geom_hbond_distance_HA
_geom_hbond_distance_DA
_geom_hbond_angle_DHA
C1 H1A O1 3_655 0.99 2.53 3.390(3) 145
C1 H1A O2 3 0.99 2.61 3.365(3) 133
C5 H5B Cl1 3_655 0.99 2.98 3.832(2) 144
C29 H29A O1 . 0.99 2.34 3.279(3) 159
C29 H29A O2 1_655 0.99 2.60 3.162(3) 116

loop_
_geom_torsion_atom_site_label_1
_geom_torsion_atom_site_label_2
_geom_torsion_atom_site_label_3
_geom_torsion_atom_site_label_4
_geom_torsion
N1 C1 C2 C6 145.7(2)
N1 C1 C2 C3 -29.1(3)
C6 C2 C3 O1 5.9(3)
C1 C2 C3 O1 -178.8(2)
C6 C2 C3 C4 -174.8(2)
C1 C2 C3 C4 0.5(3)
O1 C3 C4 C14 -1.7(3)
C2 C3 C4 C14 179.0(2)
O1 C3 C4 C5 180.0(2)
C2 C3 C4 C5 0.6(3)
C14 C4 C5 N1 -150.9(2)
C3 C4 C5 N1 27.2(3)
C3 C2 C6 C7 175.6(2)
C1 C2 C6 C7 0.7(4)
C2 C6 C7 C8 -147.9(3)
C2 C6 C7 C12 32.9(4)
C12 C7 C8 C9 -2.4(4)
C6 C7 C8 C9 178.4(2)
C7 C8 C9 C10 2.0(4)
C8 C9 C10 C11 -0.1(4)
C8 C9 C10 C13 177.5(2)
C9 C10 C11 C12 -1.5(4)
C13 C10 C11 C12 -179.1(2)
C10 C11 C12 C7 1.1(4)
C8 C7 C12 C11 0.8(3)
C6 C7 C12 C11 -180.0(2)
C9 C10 C13 F1 19.5(4)
C11 C10 C13 F1 -162.9(2)
C9 C10 C13 F2 140.7(3)
C11 C10 C13 F2 -41.7(3)
C9 C10 C13 F3 -99.6(3)
C11 C10 C13 F3 78.0(3)
C3 C4 C14 C15 177.9(2)
C5 C4 C14 C15 -3.9(4)
C4 C14 C15 C20 -29.5(4)
C4 C14 C15 C16 152.1(3)
C20 C15 C16 C17 2.5(4)
C14 C15 C16 C17 -178.9(3)
C15 C16 C17 C18 -0.1(5)
C16 C17 C18 C19 -2.4(4)
C16 C17 C18 C21 179.4(3)
C17 C18 C19 C20 2.4(4)
C21 C18 C19 C20 -179.4(3)
C18 C19 C20 C15 0.1(4)
C16 C15 C20 C19 -2.5(4)
C14 C15 C20 C19 179.0(2)
C19 C18 C21 F6 145.8(7)
C17 C18 C21 F6 -35.9(8)
C19 C18 C21 F4 24.3(17)
C17 C18 C21 F4 -157.5(17)
C19 C18 C21 F6' -119.9(11)
C17 C18 C21 F6' 58.3(11)
C19 C18 C21 F5' 1.5(14)
C17 C18 C21 F5' 179.7(14)
C19 C18 C21 F5 -96.6(11)
C17 C18 C21 F5 81.7(11)
C19 C18 C21 F4' 120.2(15)
C17 C18 C21 F4' -61.6(15)
C27 C22 C23 C24 0.3(3)
S1 C22 C23 C24 178.72(18)
C22 C23 C24 C25 -0.2(4)
C23 C24 C25 C26 0.1(4)
C23 C24 C25 C28 -179.5(2)
C24 C25 C26 C27 -0.1(4)
C28 C25 C26 C27 179.5(3)
C25 C26 C27 C22 0.3(4)
C23 C22 C27 C26 -0.3(4)
S1 C22 C27 C26 -178.74(19)
C4 C5 N1 C1 -58.1(2)
C4 C5 N1 S1 86.8(2)
C2 C1 N1 C5 58.9(2)
C2 C1 N1 S1 -86.3(2)
C5 N1 S1 O2 172.46(16)
C1 N1 S1 O2 -44.55(18)
C5 N1 S1 O3 43.76(19)
C1 N1 S1 O3 -173.25(16)
C5 N1 S1 C22 -72.08(18)
C1 N1 S1 C22 70.91(18)
C27 C22 S1 O2 -153.82(19)
C23 C22 S1 O2 27.7(2)
C27 C22 S1 O3 -22.6(2)
C23 C22 S1 O3 159.00(18)
C27 C22 S1 N1 91.9(2)
C23 C22 S1 N1 -86.5(2)

_cod_database_fobs_code 2021242
